data_4086610
loop_
_publ_author_name
'Kuzutani, Takuya'
'Torihata, Yushi'
'Suzuki, Hiroharu'
'Takao, Toshiro'

_publ_section_title
;
 Synthesis of a Heterometallic Trinuclear Cluster of Ruthenium and
 Platinum with a Linear Alignment
;
_journal_issue 15
_journal_name_full Organometallics
_journal_page_first 2543
_journal_paper_doi 10.1021/acs.organomet.6b00449
_journal_volume 35
_journal_year 2016
_chemical_formula_sum 'C48 H80 P2 Pt Ru2 Si'
_chemical_formula_weight 1144.38
_chemical_name_systematic
; 
 ? 
;
_space_group_IT_number 14
_symmetry_cell_setting monoclinic
_symmetry_space_group_name_Hall '-P 2yab'
_symmetry_space_group_name_H-M 'P 1 21/a 1'
_atom_sites_solution_hydrogens geom
_atom_sites_solution_primary direct
_atom_sites_solution_secondary difmap
_audit_creation_method SHELXL-97
_cell_angle_alpha 90.00
_cell_angle_beta 101.2860(9)
_cell_angle_gamma 90.00
_cell_formula_units_Z 4
_cell_length_a 11.9109(3)
_cell_length_b 22.5670(6)
_cell_length_c 18.4174(5)
_cell_measurement_reflns_used 47235
_cell_measurement_temperature 123(2)
_cell_measurement_theta_max 27.46
_cell_measurement_theta_min 3.14
_cell_volume 4854.7(2)
_computing_cell_refinement PROCESS-AUTO
_computing_data_collection 'PROCESS-AUTO (Rigaku, 1998)'
_computing_data_reduction 'SHELXS-97 (Sheldrick, 1990)'
_computing_molecular_graphics 'ORTEX (P.McArdle, 1995)'
_computing_publication_material SHELXL-97
_computing_structure_refinement 'SHELXL-97 (Sheldrick, 1997)'
_computing_structure_solution SHELXS-97
_diffrn_ambient_temperature 123(2)
_diffrn_detector_area_resol_mean 10
_diffrn_measured_fraction_theta_full 0.991
_diffrn_measured_fraction_theta_max 0.991
_diffrn_measurement_device_type 'Rigaku R-AXIS RAPID Imaging Plate'
_diffrn_measurement_method \w
_diffrn_radiation_monochromator graphite
_diffrn_radiation_source 'Rigaku Rotating Anode Ultrax18'
_diffrn_radiation_type MoK\a
_diffrn_radiation_wavelength 0.71069
_diffrn_reflns_av_R_equivalents 0.0416
_diffrn_reflns_av_sigmaI/netI 0.0345
_diffrn_reflns_limit_h_max 15
_diffrn_reflns_limit_h_min -13
_diffrn_reflns_limit_k_max 29
_diffrn_reflns_limit_k_min -29
_diffrn_reflns_limit_l_max 23
_diffrn_reflns_limit_l_min -23
_diffrn_reflns_number 46383
_diffrn_reflns_theta_full 27.46
_diffrn_reflns_theta_max 27.46
_diffrn_reflns_theta_min 3.14
_exptl_absorpt_coefficient_mu 3.610
_exptl_absorpt_correction_T_max 0.7492
_exptl_absorpt_correction_T_min 0.4352
_exptl_absorpt_correction_type numerical
_exptl_crystal_colour blue
_exptl_crystal_density_diffrn 1.566
_exptl_crystal_density_meas ?
_exptl_crystal_density_method 'not measured'
_exptl_crystal_description platelet
_exptl_crystal_F_000 2312
_exptl_crystal_size_max 0.395
_exptl_crystal_size_mid 0.199
_exptl_crystal_size_min 0.086
_refine_diff_density_max 0.799
_refine_diff_density_min -0.696
_refine_diff_density_rms 0.089
_refine_ls_extinction_method none
_refine_ls_goodness_of_fit_ref 1.025
_refine_ls_hydrogen_treatment mixed
_refine_ls_matrix_type full
_refine_ls_number_parameters 523
_refine_ls_number_reflns 11017
_refine_ls_number_restraints 0
_refine_ls_restrained_S_all 1.025
_refine_ls_R_factor_all 0.0250
_refine_ls_R_factor_gt 0.0212
_refine_ls_shift/su_max 0.003
_refine_ls_shift/su_mean 0.000
_refine_ls_structure_factor_coef Fsqd
_refine_ls_weighting_details 'calc w=1/[\s^2^(Fo^2^)+(0.0096P)^2^+3.6319P] where P=(Fo^2^+2Fc^2^)/3'
_refine_ls_weighting_scheme calc
_refine_ls_wR_factor_gt 0.0435
_refine_ls_wR_factor_ref 0.0446
_reflns_number_gt 10063
_reflns_number_total 11017
_reflns_threshold_expression >2sigma(I)
_cod_data_source_file om6b00449_si_002.cif
_cod_data_source_block 9
_cod_depositor_comments
;
The following automatic conversions were performed:

'_symmetry_cell_setting' value 'Monoclinic' changed to 'monoclinic'
according to
/usr/data/users/saulius/crontab/automatic-downloads/rss-feeds/ACS/lib/dictionaries/cif_core.dic
dictionary named 'cif_core.dic' version 2.4.2 from 2011-04-26.

'_exptl_absorpt_correction_type' value 'Numerical' changed to
'numerical' according to
/usr/data/users/saulius/crontab/automatic-downloads/rss-feeds/ACS/lib/dictionaries/cif_core.dic
dictionary named 'cif_core.dic' version 2.4.2 from 2011-04-26.

'_exptl_crystal_density_meas' value 'not measured' was changed to '?'
- the value is perceived as not measured.

Automatic conversion script
Id: cif_fix_values 4268 2015-11-12 08:31:59Z antanas 

 Adding full bibliography for 4086605--4086611.cif.
;
_cod_original_sg_symbol_H-M P21/a
_cod_database_code 4086610

loop_
_symmetry_equiv_pos_as_xyz
'x, y, z'
'x+1/2, -y+1/2, z'
'-x, -y, -z'
'-x-1/2, y-1/2, -z'

loop_
_atom_site_label
_atom_site_type_symbol
_atom_site_fract_x
_atom_site_fract_y
_atom_site_fract_z
_atom_site_U_iso_or_equiv
_atom_site_adp_type
_atom_site_occupancy
_atom_site_symmetry_multiplicity
_atom_site_calc_flag
_atom_site_refinement_flags
Pt1 Pt 0.122421(7) 0.486726(3) 0.265218(5) 0.01205(3) Uani 1 1 d .
Ru1 Ru 0.268167(14) 0.396010(7) 0.292972(10) 0.01230(4) Uani 1 1 d .
Ru2 Ru -0.007331(15) 0.597649(7) 0.252131(10) 0.01410(4) Uani 1 1 d .
P1 P 0.27305(5) 0.35524(2) 0.17830(3) 0.01624(12) Uani 1 1 d .
P2 P -0.06867(5) 0.50279(2) 0.24865(3) 0.01416(11) Uani 1 1 d .
Si1 Si 0.18562(5) 0.58355(3) 0.25133(4) 0.01537(12) Uani 1 1 d .
C1 C 0.2565(2) 0.59761(9) 0.16930(13) 0.0189(5) Uani 1 1 d .
C2 C 0.3717(2) 0.58262(10) 0.17120(14) 0.0229(5) Uani 1 1 d .
C3 C 0.4236(2) 0.59424(11) 0.11136(16) 0.0276(6) Uani 1 1 d .
C4 C 0.3628(2) 0.62205(12) 0.04887(15) 0.0290(6) Uani 1 1 d .
C5 C 0.2488(2) 0.63702(11) 0.04564(15) 0.0276(6) Uani 1 1 d .
C6 C 0.1968(2) 0.62440(11) 0.10487(14) 0.0227(5) Uani 1 1 d .
C7 C 0.2927(2) 0.61110(10) 0.33453(14) 0.0198(5) Uani 1 1 d .
C8 C 0.2682(2) 0.59990(10) 0.40476(14) 0.0206(5) Uani 1 1 d .
C9 C 0.3363(2) 0.62228(11) 0.46930(14) 0.0265(5) Uani 1 1 d .
C10 C 0.4313(2) 0.65662(11) 0.46489(16) 0.0309(6) Uani 1 1 d .
C11 C 0.4582(2) 0.66811(12) 0.39648(17) 0.0324(6) Uani 1 1 d .
C12 C 0.3897(2) 0.64582(11) 0.33232(15) 0.0268(6) Uani 1 1 d .
C13 C 0.1560(2) 0.30158(10) 0.13294(14) 0.0220(5) Uani 1 1 d .
C14 C 0.0963(2) 0.27883(12) 0.19428(16) 0.0320(6) Uani 1 1 d .
H14A H 0.1518 0.2577 0.2317 0.048 Uiso 1 1 calc R
H14B H 0.0342 0.2518 0.1728 0.048 Uiso 1 1 calc R
H14C H 0.0649 0.3124 0.2175 0.048 Uiso 1 1 calc R
C15 C 0.2079(3) 0.24819(12) 0.09964(19) 0.0408(7) Uani 1 1 d .
H15A H 0.2644 0.2288 0.1382 0.061 Uiso 1 1 calc R
H15B H 0.2453 0.2617 0.0597 0.061 Uiso 1 1 calc R
H15C H 0.1471 0.2200 0.0798 0.061 Uiso 1 1 calc R
C16 C 0.0652(2) 0.33082(12) 0.07370(16) 0.0307(6) Uani 1 1 d .
H16A H 0.0350 0.3660 0.0945 0.046 Uiso 1 1 calc R
H16B H 0.0027 0.3027 0.0570 0.046 Uiso 1 1 calc R
H16C H 0.0995 0.3425 0.0316 0.046 Uiso 1 1 calc R
C17 C 0.3236(2) 0.40126(11) 0.10520(14) 0.0237(5) Uani 1 1 d .
C18 C 0.3446(2) 0.36562(13) 0.03787(15) 0.0347(6) Uani 1 1 d .
H18A H 0.3956 0.3322 0.0548 0.052 Uiso 1 1 calc R
H18B H 0.3800 0.3913 0.0058 0.052 Uiso 1 1 calc R
H18C H 0.2715 0.3506 0.0101 0.052 Uiso 1 1 calc R
C19 C 0.4394(2) 0.42689(12) 0.14422(15) 0.0294(6) Uani 1 1 d .
H19A H 0.4945 0.3946 0.1577 0.044 Uiso 1 1 calc R
H19B H 0.4297 0.4481 0.1890 0.044 Uiso 1 1 calc R
H19C H 0.4679 0.4543 0.1108 0.044 Uiso 1 1 calc R
C20 C 0.2400(2) 0.45216(11) 0.07941(14) 0.0267(5) Uani 1 1 d .
H20A H 0.2209 0.4722 0.1226 0.040 Uiso 1 1 calc R
H20B H 0.1700 0.4363 0.0485 0.040 Uiso 1 1 calc R
H20C H 0.2756 0.4805 0.0506 0.040 Uiso 1 1 calc R
C21 C -0.1496(2) 0.47033(10) 0.15870(14) 0.0207(5) Uani 1 1 d .
C22 C -0.1784(2) 0.40440(10) 0.16361(16) 0.0283(6) Uani 1 1 d .
H22A H -0.2356 0.3995 0.1948 0.042 Uiso 1 1 calc R
H22B H -0.1089 0.3825 0.1853 0.042 Uiso 1 1 calc R
H22C H -0.2090 0.3891 0.1139 0.042 Uiso 1 1 calc R
C23 C -0.0755(2) 0.47797(11) 0.10019(14) 0.0249(5) Uani 1 1 d .
H23A H -0.0660 0.5203 0.0910 0.037 Uiso 1 1 calc R
H23B H -0.1127 0.4586 0.0541 0.037 Uiso 1 1 calc R
H23C H -0.0003 0.4599 0.1180 0.037 Uiso 1 1 calc R
C24 C -0.2614(2) 0.50534(12) 0.13220(17) 0.0319(6) Uani 1 1 d .
H24A H -0.3100 0.5022 0.1693 0.048 Uiso 1 1 calc R
H24B H -0.3021 0.4889 0.0851 0.048 Uiso 1 1 calc R
H24C H -0.2432 0.5471 0.1254 0.048 Uiso 1 1 calc R
C25 C -0.1256(2) 0.47035(10) 0.32943(14) 0.0209(5) Uani 1 1 d .
C26 C -0.2537(2) 0.48367(11) 0.32223(17) 0.0293(6) Uani 1 1 d .
H26A H -0.2978 0.4592 0.2827 0.044 Uiso 1 1 calc R
H26B H -0.2678 0.5256 0.3102 0.044 Uiso 1 1 calc R
H26C H -0.2771 0.4746 0.3691 0.044 Uiso 1 1 calc R
C27 C -0.0565(2) 0.50023(11) 0.39902(14) 0.0238(5) Uani 1 1 d .
H27A H 0.0234 0.4871 0.4067 0.036 Uiso 1 1 calc R
H27B H -0.0889 0.4893 0.4421 0.036 Uiso 1 1 calc R
H27C H -0.0598 0.5434 0.3927 0.036 Uiso 1 1 calc R
C28 C -0.1061(2) 0.40305(10) 0.34128(16) 0.0300(6) Uani 1 1 d .
H28A H -0.1568 0.3813 0.3019 0.045 Uiso 1 1 calc R
H28B H -0.1228 0.3917 0.3894 0.045 Uiso 1 1 calc R
H28C H -0.0262 0.3935 0.3401 0.045 Uiso 1 1 calc R
C29 C 0.27335(19) 0.34416(10) 0.39488(13) 0.0180(5) Uani 1 1 d .
C30 C 0.30883(19) 0.40406(10) 0.41519(13) 0.0165(5) Uani 1 1 d .
C31 C 0.40802(18) 0.41593(10) 0.38442(13) 0.0164(4) Uani 1 1 d .
C32 C 0.43639(18) 0.36349(10) 0.34781(13) 0.0168(5) Uani 1 1 d .
C33 C 0.35326(19) 0.31899(9) 0.35497(13) 0.0185(5) Uani 1 1 d .
C34 C 0.1773(2) 0.31173(11) 0.41926(15) 0.0261(5) Uani 1 1 d .
H34A H 0.1194 0.3402 0.4282 0.039 Uiso 1 1 calc R
H34B H 0.2070 0.2899 0.4650 0.039 Uiso 1 1 calc R
H34C H 0.1426 0.2838 0.3805 0.039 Uiso 1 1 calc R
C35 C 0.2621(2) 0.44310(11) 0.46793(14) 0.0231(5) Uani 1 1 d .
H35A H 0.1815 0.4333 0.4663 0.035 Uiso 1 1 calc R
H35B H 0.2685 0.4847 0.4538 0.035 Uiso 1 1 calc R
H35C H 0.3058 0.4369 0.5182 0.035 Uiso 1 1 calc R
C36 C 0.4749(2) 0.47271(10) 0.39323(14) 0.0217(5) Uani 1 1 d .
H36A H 0.4235 0.5058 0.3980 0.033 Uiso 1 1 calc R
H36B H 0.5094 0.4790 0.3497 0.033 Uiso 1 1 calc R
H36C H 0.5353 0.4705 0.4377 0.033 Uiso 1 1 calc R
C37 C 0.54415(19) 0.35279(10) 0.31900(14) 0.0217(5) Uani 1 1 d .
H37A H 0.5282 0.3253 0.2771 0.033 Uiso 1 1 calc R
H37B H 0.6025 0.3357 0.3584 0.033 Uiso 1 1 calc R
H37C H 0.5721 0.3904 0.3027 0.033 Uiso 1 1 calc R
C38 C 0.3609(2) 0.25441(10) 0.33601(15) 0.0252(5) Uani 1 1 d .
H38A H 0.3832 0.2507 0.2878 0.038 Uiso 1 1 calc R
H38B H 0.2862 0.2356 0.3340 0.038 Uiso 1 1 calc R
H38C H 0.4182 0.2350 0.3740 0.038 Uiso 1 1 calc R
C39 C -0.1272(2) 0.65094(10) 0.31562(14) 0.0210(5) Uani 1 1 d .
C40 C -0.1470(2) 0.66416(10) 0.23744(14) 0.0238(5) Uani 1 1 d .
C41 C -0.0458(2) 0.69139(10) 0.22310(14) 0.0248(5) Uani 1 1 d .
C42 C 0.0368(2) 0.69310(9) 0.29042(14) 0.0234(5) Uani 1 1 d .
C43 C -0.0142(2) 0.66847(10) 0.34800(14) 0.0209(5) Uani 1 1 d .
C44 C -0.2168(2) 0.63576(11) 0.35974(16) 0.0300(6) Uani 1 1 d .
H44A H -0.2874 0.6238 0.3261 0.045 Uiso 1 1 calc R
H44B H -0.2319 0.6705 0.3883 0.045 Uiso 1 1 calc R
H44C H -0.1894 0.6031 0.3936 0.045 Uiso 1 1 calc R
C45 C -0.2589(2) 0.66083(13) 0.18352(17) 0.0374(7) Uani 1 1 d .
H45A H -0.3086 0.6316 0.2008 0.056 Uiso 1 1 calc R
H45B H -0.2451 0.6489 0.1348 0.056 Uiso 1 1 calc R
H45C H -0.2961 0.6998 0.1797 0.056 Uiso 1 1 calc R
C46 C -0.0356(3) 0.72222(11) 0.15188(16) 0.0374(7) Uani 1 1 d .
H46A H 0.0448 0.7226 0.1468 0.056 Uiso 1 1 calc R
H46B H -0.0634 0.7630 0.1528 0.056 Uiso 1 1 calc R
H46C H -0.0814 0.7010 0.1099 0.056 Uiso 1 1 calc R
C47 C 0.1456(2) 0.72886(11) 0.30187(18) 0.0341(7) Uani 1 1 d .
H47A H 0.1880 0.7194 0.2628 0.051 Uiso 1 1 calc R
H47B H 0.1927 0.7193 0.3503 0.051 Uiso 1 1 calc R
H47C H 0.1268 0.7712 0.3000 0.051 Uiso 1 1 calc R
C48 C 0.0316(2) 0.67078(11) 0.42981(13) 0.0286(6) Uani 1 1 d .
H48A H 0.1130 0.6814 0.4389 0.043 Uiso 1 1 calc R
H48B H 0.0226 0.6319 0.4516 0.043 Uiso 1 1 calc R
H48C H -0.0107 0.7005 0.4524 0.043 Uiso 1 1 calc R
H13 H 0.3510 0.3195 0.1810 0.030(7) Uiso 1 1 d R
H14 H 0.1209 0.4166 0.2673 0.019(7) Uiso 1 1 d R
H15 H 0.2504 0.4707 0.2740 0.028(7) Uiso 1 1 d R
H16 H -0.0139 0.5871 0.1718 0.045(9) Uiso 1 1 d R
H2 H 0.4129 0.5622 0.2131 0.031(8) Uiso 1 1 d R
H3 H 0.5056 0.5838 0.1135 0.026(7) Uiso 1 1 d R
H4 H 0.3998 0.6332 0.0068 0.030(7) Uiso 1 1 d R
H5 H 0.2009 0.6569 -0.0010 0.045(9) Uiso 1 1 d R
H6 H 0.1191 0.6358 0.1025 0.036(8) Uiso 1 1 d R
H8 H 0.2045 0.5743 0.4075 0.022(7) Uiso 1 1 d R
H9 H 0.3070 0.6148 0.5162 0.047(9) Uiso 1 1 d R
H10 H 0.4788 0.6694 0.5110 0.049(9) Uiso 1 1 d R
H11 H 0.5349 0.6892 0.3976 0.070(12) Uiso 1 1 d R
H12 H 0.4082 0.6596 0.2867 0.019(6) Uiso 1 1 d R

loop_
_atom_site_aniso_label
_atom_site_aniso_U_11
_atom_site_aniso_U_22
_atom_site_aniso_U_33
_atom_site_aniso_U_23
_atom_site_aniso_U_13
_atom_site_aniso_U_12
Pt1 0.01151(4) 0.01081(4) 0.01415(5) 0.00024(3) 0.00325(3) 0.00027(3)
Ru1 0.01121(8) 0.01156(8) 0.01433(9) -0.00012(6) 0.00300(7) 0.00047(6)
Ru2 0.01698(9) 0.01069(8) 0.01526(9) 0.00065(6) 0.00468(7) 0.00146(7)
P1 0.0160(3) 0.0165(3) 0.0166(3) -0.0020(2) 0.0041(2) 0.0018(2)
P2 0.0124(3) 0.0121(2) 0.0187(3) 0.0007(2) 0.0048(2) 0.0006(2)
Si1 0.0161(3) 0.0137(3) 0.0168(3) 0.0009(2) 0.0047(3) -0.0023(2)
C1 0.0226(12) 0.0152(10) 0.0198(12) -0.0014(9) 0.0068(10) -0.0024(9)
C2 0.0227(12) 0.0234(12) 0.0230(13) 0.0011(10) 0.0052(11) -0.0020(10)
C3 0.0215(12) 0.0311(13) 0.0322(15) -0.0009(11) 0.0102(11) -0.0044(11)
C4 0.0331(14) 0.0314(13) 0.0265(14) 0.0019(11) 0.0156(12) -0.0060(11)
C5 0.0314(14) 0.0310(13) 0.0208(13) 0.0037(11) 0.0060(11) -0.0009(11)
C6 0.0225(12) 0.0238(12) 0.0221(13) -0.0005(10) 0.0055(10) -0.0013(10)
C7 0.0227(12) 0.0147(10) 0.0211(13) 0.0001(9) 0.0020(10) -0.0012(9)
C8 0.0236(12) 0.0159(10) 0.0218(13) 0.0014(9) 0.0032(10) -0.0001(9)
C9 0.0342(14) 0.0240(12) 0.0193(13) 0.0006(10) 0.0007(11) 0.0013(11)
C10 0.0300(14) 0.0289(13) 0.0283(15) -0.0020(11) -0.0079(12) -0.0023(11)
C11 0.0287(14) 0.0306(14) 0.0352(16) -0.0024(12) -0.0004(12) -0.0092(12)
C12 0.0283(13) 0.0268(12) 0.0254(14) -0.0004(11) 0.0057(11) -0.0074(11)
C13 0.0228(12) 0.0182(11) 0.0234(13) -0.0056(9) 0.0004(10) 0.0019(9)
C14 0.0335(15) 0.0272(13) 0.0326(16) 0.0017(11) -0.0004(12) -0.0115(11)
C15 0.0406(17) 0.0245(13) 0.055(2) -0.0178(13) 0.0035(15) 0.0023(12)
C16 0.0271(14) 0.0317(13) 0.0293(15) -0.0020(11) -0.0043(12) -0.0021(11)
C17 0.0239(12) 0.0285(12) 0.0208(13) 0.0030(10) 0.0095(11) 0.0017(10)
C18 0.0383(16) 0.0443(16) 0.0256(15) -0.0034(12) 0.0163(13) 0.0043(13)
C19 0.0241(13) 0.0355(14) 0.0302(15) 0.0059(12) 0.0093(12) -0.0041(11)
C20 0.0279(13) 0.0295(13) 0.0231(14) 0.0088(11) 0.0061(11) 0.0013(11)
C21 0.0176(11) 0.0187(11) 0.0238(13) -0.0032(10) -0.0007(10) 0.0005(9)
C22 0.0278(13) 0.0225(12) 0.0332(15) -0.0053(11) 0.0023(12) -0.0055(10)
C23 0.0286(13) 0.0232(12) 0.0217(13) -0.0047(10) 0.0019(11) -0.0016(10)
C24 0.0213(13) 0.0358(14) 0.0346(16) -0.0032(12) -0.0042(12) 0.0048(11)
C25 0.0200(12) 0.0179(11) 0.0271(13) 0.0019(10) 0.0105(10) 0.0007(9)
C26 0.0199(12) 0.0316(14) 0.0398(17) -0.0016(12) 0.0142(12) -0.0032(11)
C27 0.0249(13) 0.0238(11) 0.0254(14) 0.0046(10) 0.0111(11) 0.0016(10)
C28 0.0397(15) 0.0210(12) 0.0339(16) 0.0068(11) 0.0187(13) -0.0001(11)
C29 0.0193(11) 0.0171(10) 0.0166(12) 0.0045(9) 0.0012(9) -0.0009(9)
C30 0.0159(11) 0.0179(10) 0.0143(11) 0.0004(9) -0.0002(9) 0.0034(9)
C31 0.0128(10) 0.0184(10) 0.0156(11) 0.0000(9) -0.0027(9) 0.0035(9)
C32 0.0144(11) 0.0173(10) 0.0175(12) 0.0012(9) 0.0003(9) 0.0029(9)
C33 0.0160(11) 0.0154(10) 0.0221(12) 0.0035(9) -0.0011(10) 0.0029(9)
C34 0.0270(13) 0.0246(12) 0.0284(14) 0.0059(11) 0.0093(11) -0.0032(10)
C35 0.0250(12) 0.0258(12) 0.0189(13) 0.0006(10) 0.0053(10) 0.0030(10)
C36 0.0178(11) 0.0206(11) 0.0256(13) -0.0021(10) 0.0017(10) -0.0008(9)
C37 0.0152(11) 0.0232(11) 0.0262(14) -0.0031(10) 0.0031(10) 0.0036(9)
C38 0.0273(13) 0.0154(11) 0.0313(15) 0.0011(10) 0.0022(11) 0.0030(10)
C39 0.0257(12) 0.0142(10) 0.0240(13) -0.0003(9) 0.0073(11) 0.0078(9)
C40 0.0282(13) 0.0178(11) 0.0246(14) -0.0009(9) 0.0028(11) 0.0127(10)
C41 0.0415(15) 0.0120(10) 0.0221(13) 0.0017(9) 0.0095(12) 0.0066(10)
C42 0.0356(14) 0.0108(10) 0.0259(14) -0.0014(9) 0.0107(11) 0.0022(10)
C43 0.0281(13) 0.0134(10) 0.0225(13) -0.0026(9) 0.0081(11) 0.0061(9)
C44 0.0304(14) 0.0260(13) 0.0368(16) 0.0033(11) 0.0145(12) 0.0129(11)
C45 0.0375(16) 0.0362(15) 0.0336(16) -0.0071(13) -0.0055(13) 0.0188(13)
C46 0.069(2) 0.0178(12) 0.0287(16) 0.0076(11) 0.0181(15) 0.0119(13)
C47 0.0441(16) 0.0140(11) 0.0466(18) -0.0025(11) 0.0146(14) -0.0070(11)
C48 0.0398(15) 0.0253(12) 0.0202(13) -0.0041(10) 0.0050(12) 0.0058(11)

loop_
_atom_type_symbol
_atom_type_description
_atom_type_scat_dispersion_real
_atom_type_scat_dispersion_imag
_atom_type_scat_source
C C 0.0033 0.0016 'International Tables Vol C Tables 4.2.6.8 and 6.1.1.4'
H H 0.0000 0.0000 'International Tables Vol C Tables 4.2.6.8 and 6.1.1.4'
Si Si 0.0817 0.0704 'International Tables Vol C Tables 4.2.6.8 and 6.1.1.4'
P P 0.1023 0.0942 'International Tables Vol C Tables 4.2.6.8 and 6.1.1.4'
Pt Pt -1.7033 8.3905 'International Tables Vol C Tables 4.2.6.8 and 6.1.1.4'
Ru Ru -1.2594 0.8363 'International Tables Vol C Tables 4.2.6.8 and 6.1.1.4'

loop_
_geom_angle_atom_site_label_1
_geom_angle_atom_site_label_2
_geom_angle_atom_site_label_3
_geom_angle
P2 Pt1 Si1 99.90(2)
P2 Pt1 Ru1 138.363(15)
Si1 Pt1 Ru1 121.733(16)
P2 Pt1 Ru2 49.590(14)
Si1 Pt1 Ru2 50.856(15)
Ru1 Pt1 Ru2 170.154(6)
C31 Ru1 C32 38.44(8)
C31 Ru1 C29 63.87(8)
C32 Ru1 C29 63.75(8)
C31 Ru1 C33 63.78(8)
C32 Ru1 C33 38.05(8)
C29 Ru1 C33 37.77(9)
C31 Ru1 C30 38.09(8)
C32 Ru1 C30 63.88(8)
C29 Ru1 C30 38.14(8)
C33 Ru1 C30 63.46(8)
C31 Ru1 P1 129.60(6)
C32 Ru1 P1 95.95(6)
C29 Ru1 P1 124.39(6)
C33 Ru1 P1 93.89(6)
C30 Ru1 P1 156.94(6)
C31 Ru1 Pt1 111.18(6)
C32 Ru1 Pt1 148.11(6)
C29 Ru1 Pt1 118.66(6)
C33 Ru1 Pt1 156.41(6)
C30 Ru1 Pt1 97.84(6)
P1 Ru1 Pt1 105.176(16)
C41 Ru2 C40 37.50(9)
C41 Ru2 P2 148.26(7)
C40 Ru2 P2 114.04(7)
C41 Ru2 C42 36.83(9)
C40 Ru2 C42 61.55(9)
P2 Ru2 C42 162.08(6)
C41 Ru2 Si1 106.76(7)
C40 Ru2 Si1 144.23(7)
P2 Ru2 Si1 100.66(2)
C42 Ru2 Si1 87.87(7)
C41 Ru2 C39 60.78(9)
C40 Ru2 C39 36.75(9)
P2 Ru2 C39 105.95(6)
C42 Ru2 C39 59.42(8)
Si1 Ru2 C39 140.59(6)
C41 Ru2 C43 60.24(9)
C40 Ru2 C43 60.34(9)
P2 Ru2 C43 126.57(6)
C42 Ru2 C43 35.52(8)
Si1 Ru2 C43 105.83(6)
C39 Ru2 C43 34.77(8)
C41 Ru2 Pt1 157.01(7)
C40 Ru2 Pt1 163.81(7)
P2 Ru2 Pt1 49.793(15)
C42 Ru2 Pt1 133.76(7)
Si1 Ru2 Pt1 51.416(15)
C39 Ru2 Pt1 139.49(6)
C43 Ru2 Pt1 127.14(6)
C17 P1 C13 110.09(11)
C17 P1 Ru1 120.00(8)
C13 P1 Ru1 120.29(8)
C21 P2 C25 109.75(11)
C21 P2 Ru2 119.86(8)
C25 P2 Ru2 120.42(8)
C21 P2 Pt1 112.44(8)
C25 P2 Pt1 109.65(8)
Ru2 P2 Pt1 80.617(19)
C1 Si1 C7 104.80(11)
C1 Si1 Ru2 125.26(8)
C7 Si1 Ru2 117.36(8)
C1 Si1 Pt1 116.48(7)
C7 Si1 Pt1 113.41(7)
Ru2 Si1 Pt1 77.728(19)
C6 C1 C2 117.2(2)
C6 C1 Si1 121.19(17)
C2 C1 Si1 121.60(18)
C3 C2 C1 121.2(2)
C4 C3 C2 120.2(2)
C3 C4 C5 119.6(2)
C6 C5 C4 120.0(2)
C5 C6 C1 121.8(2)
C12 C7 C8 116.6(2)
C12 C7 Si1 125.93(19)
C8 C7 Si1 117.25(17)
C9 C8 C7 121.9(2)
C10 C9 C8 119.8(2)
C11 C10 C9 119.7(2)
C10 C11 C12 120.2(2)
C11 C12 C7 121.8(2)
C16 C13 C15 109.7(2)
C16 C13 C14 107.7(2)
C15 C13 C14 108.2(2)
C16 C13 P1 113.12(17)
C15 C13 P1 110.83(17)
C14 C13 P1 107.06(17)
C20 C17 C19 109.4(2)
C20 C17 C18 109.9(2)
C19 C17 C18 107.5(2)
C20 C17 P1 110.76(16)
C19 C17 P1 104.80(17)
C18 C17 P1 114.30(18)
C23 C21 C22 108.5(2)
C23 C21 C24 107.5(2)
C22 C21 C24 109.0(2)
C23 C21 P2 107.92(16)
C22 C21 P2 113.90(18)
C24 C21 P2 109.79(17)
C26 C25 C27 110.3(2)
C26 C25 C28 108.9(2)
C27 C25 C28 105.8(2)
C26 C25 P2 110.99(18)
C27 C25 P2 105.62(15)
C28 C25 P2 115.01(17)
C33 C29 C30 108.34(19)
C33 C29 C34 125.7(2)
C30 C29 C34 125.6(2)
C33 C29 Ru1 71.54(13)
C30 C29 Ru1 71.41(13)
C34 C29 Ru1 128.22(17)
C31 C30 C29 107.16(19)
C31 C30 C35 125.9(2)
C29 C30 C35 126.3(2)
C31 C30 Ru1 69.30(13)
C29 C30 Ru1 70.45(13)
C35 C30 Ru1 132.26(16)
C30 C31 C32 108.66(19)
C30 C31 C36 125.3(2)
C32 C31 C36 125.9(2)
C30 C31 Ru1 72.61(13)
C32 C31 Ru1 71.35(13)
C36 C31 Ru1 124.81(16)
C33 C32 C31 107.70(19)
C33 C32 C37 125.0(2)
C31 C32 C37 126.5(2)
C33 C32 Ru1 71.99(12)
C31 C32 Ru1 70.21(12)
C37 C32 Ru1 131.31(16)
C29 C33 C32 108.07(19)
C29 C33 C38 125.5(2)
C32 C33 C38 125.6(2)
C29 C33 Ru1 70.70(12)
C32 C33 Ru1 69.97(12)
C38 C33 Ru1 133.07(17)
C43 C39 C40 108.5(2)
C43 C39 C44 123.5(2)
C40 C39 C44 126.3(2)
C43 C39 Ru2 74.48(13)
C40 C39 Ru2 66.76(13)
C44 C39 Ru2 135.96(16)
C41 C40 C39 107.2(2)
C41 C40 C45 125.0(2)
C39 C40 C45 126.9(2)
C41 C40 Ru2 70.89(13)
C39 C40 Ru2 76.48(13)
C45 C40 Ru2 126.51(17)
C40 C41 C42 108.4(2)
C40 C41 C46 125.1(2)
C42 C41 C46 125.7(2)
C40 C41 Ru2 71.61(13)
C42 C41 Ru2 74.92(13)
C46 C41 Ru2 127.10(17)
C41 C42 C43 108.2(2)
C41 C42 C47 124.4(2)
C43 C42 C47 125.6(2)
C41 C42 Ru2 68.26(13)
C43 C42 Ru2 76.03(13)
C47 C42 Ru2 133.26(17)
C39 C43 C42 107.6(2)
C39 C43 C48 124.2(2)
C42 C43 C48 127.3(2)
C39 C43 Ru2 70.74(13)
C42 C43 Ru2 68.45(13)
C48 C43 Ru2 134.87(16)

loop_
_geom_bond_atom_site_label_1
_geom_bond_atom_site_label_2
_geom_bond_distance
Pt1 P2 2.2656(6)
Pt1 Si1 2.3414(6)
Pt1 Ru1 2.66806(19)
Pt1 Ru2 2.92690(18)
Ru1 C31 2.171(2)
Ru1 C32 2.187(2)
Ru1 C29 2.202(2)
Ru1 C33 2.213(2)
Ru1 C30 2.215(2)
Ru1 P1 2.3149(6)
Ru2 C41 2.208(2)
Ru2 C40 2.218(2)
Ru2 P2 2.2588(6)
Ru2 C42 2.295(2)
Ru2 Si1 2.3231(6)
Ru2 C39 2.346(2)
Ru2 C43 2.395(2)
P1 C17 1.889(2)
P1 C13 1.911(2)
P2 C21 1.893(2)
P2 C25 1.898(2)
Si1 C1 1.896(2)
Si1 C7 1.896(2)
C1 C6 1.396(3)
C1 C2 1.408(3)
C2 C3 1.390(4)
C3 C4 1.385(4)
C4 C5 1.389(4)
C5 C6 1.385(3)
C7 C12 1.403(3)
C7 C8 1.403(3)
C8 C9 1.396(3)
C9 C10 1.387(4)
C10 C11 1.384(4)
C11 C12 1.392(4)
C13 C16 1.528(3)
C13 C15 1.536(3)
C13 C14 1.536(4)
C17 C20 1.533(3)
C17 C19 1.539(4)
C17 C18 1.539(3)
C21 C23 1.530(3)
C21 C22 1.533(3)
C21 C24 1.544(3)
C25 C26 1.535(3)
C25 C27 1.537(4)
C25 C28 1.545(3)
C29 C33 1.429(3)
C29 C30 1.443(3)
C29 C34 1.499(3)
C30 C31 1.432(3)
C30 C35 1.497(3)
C31 C32 1.435(3)
C31 C36 1.501(3)
C32 C33 1.434(3)
C32 C37 1.501(3)
C33 C38 1.506(3)
C39 C43 1.417(3)
C39 C40 1.444(3)
C39 C44 1.502(3)
C40 C41 1.423(4)
C40 C45 1.500(4)
C41 C42 1.425(4)
C41 C46 1.511(3)
C42 C43 1.434(3)
C42 C47 1.505(4)
C43 C48 1.500(3)

loop_
_geom_torsion_atom_site_label_1
_geom_torsion_atom_site_label_2
_geom_torsion_atom_site_label_3
_geom_torsion_atom_site_label_4
_geom_torsion
P2 Pt1 Ru1 C31 -130.12(7)
Si1 Pt1 Ru1 C31 49.72(7)
Ru2 Pt1 Ru1 C31 10.74(8)
P2 Pt1 Ru1 C32 -144.83(12)
Si1 Pt1 Ru1 C32 35.01(12)
Ru2 Pt1 Ru1 C32 -3.97(12)
P2 Pt1 Ru1 C29 -59.17(7)
Si1 Pt1 Ru1 C29 120.67(7)
Ru2 Pt1 Ru1 C29 81.69(8)
P2 Pt1 Ru1 C33 -57.38(15)
Si1 Pt1 Ru1 C33 122.45(15)
Ru2 Pt1 Ru1 C33 83.47(15)
P2 Pt1 Ru1 C30 -93.12(6)
Si1 Pt1 Ru1 C30 86.71(6)
Ru2 Pt1 Ru1 C30 47.73(7)
P2 Pt1 Ru1 P1 85.44(3)
Si1 Pt1 Ru1 P1 -94.72(2)
Ru2 Pt1 Ru1 P1 -133.70(4)
P2 Pt1 Ru2 C41 -149.19(18)
Si1 Pt1 Ru2 C41 20.61(18)
Ru1 Pt1 Ru2 C41 64.23(18)
P2 Pt1 Ru2 C40 -2.7(2)
Si1 Pt1 Ru2 C40 167.1(2)
Ru1 Pt1 Ru2 C40 -149.3(2)
Si1 Pt1 Ru2 P2 169.81(3)
Ru1 Pt1 Ru2 P2 -146.58(4)
P2 Pt1 Ru2 C42 156.29(9)
Si1 Pt1 Ru2 C42 -33.91(9)
Ru1 Pt1 Ru2 C42 9.71(10)
P2 Pt1 Ru2 Si1 -169.81(3)
Ru1 Pt1 Ru2 Si1 43.62(4)
P2 Pt1 Ru2 C39 64.20(10)
Si1 Pt1 Ru2 C39 -125.99(10)
Ru1 Pt1 Ru2 C39 -82.38(10)
P2 Pt1 Ru2 C43 109.78(8)
Si1 Pt1 Ru2 C43 -80.41(8)
Ru1 Pt1 Ru2 C43 -36.79(8)
C31 Ru1 P1 C17 -74.11(12)
C32 Ru1 P1 C17 -94.73(11)
C29 Ru1 P1 C17 -156.85(11)
C33 Ru1 P1 C17 -132.87(11)
C30 Ru1 P1 C17 -122.48(18)
Pt1 Ru1 P1 C17 61.16(9)
C31 Ru1 P1 C13 143.09(11)
C32 Ru1 P1 C13 122.47(10)
C29 Ru1 P1 C13 60.35(11)
C33 Ru1 P1 C13 84.33(10)
C30 Ru1 P1 C13 94.72(18)
Pt1 Ru1 P1 C13 -81.64(9)
C41 Ru2 P2 C21 47.09(16)
C40 Ru2 P2 C21 68.62(11)
C42 Ru2 P2 C21 140.2(2)
Si1 Ru2 P2 C21 -102.47(9)
C39 Ru2 P2 C21 106.90(11)
C43 Ru2 P2 C21 138.50(11)
Pt1 Ru2 P2 C21 -110.56(9)
C41 Ru2 P2 C25 -95.00(15)
C40 Ru2 P2 C25 -73.47(11)
C42 Ru2 P2 C25 -1.9(2)
Si1 Ru2 P2 C25 115.44(9)
C39 Ru2 P2 C25 -35.19(11)
C43 Ru2 P2 C25 -3.59(12)
Pt1 Ru2 P2 C25 107.35(9)
C41 Ru2 P2 Pt1 157.65(12)
C40 Ru2 P2 Pt1 179.18(7)
C42 Ru2 P2 Pt1 -109.2(2)
Si1 Ru2 P2 Pt1 8.09(2)
C39 Ru2 P2 Pt1 -142.53(6)
C43 Ru2 P2 Pt1 -110.93(7)
Si1 Pt1 P2 C21 110.53(8)
Ru1 Pt1 P2 C21 -69.62(9)
Ru2 Pt1 P2 C21 118.53(8)
Si1 Pt1 P2 C25 -127.09(8)
Ru1 Pt1 P2 C25 52.77(8)
Ru2 Pt1 P2 C25 -119.08(8)
Si1 Pt1 P2 Ru2 -8.01(2)
Ru1 Pt1 P2 Ru2 171.849(10)
C41 Ru2 Si1 C1 -57.85(11)
C40 Ru2 Si1 C1 -60.00(15)
P2 Ru2 Si1 C1 105.99(9)
C42 Ru2 Si1 C1 -89.88(11)
C39 Ru2 Si1 C1 -121.98(12)
C43 Ru2 Si1 C1 -120.89(10)
Pt1 Ru2 Si1 C1 113.90(9)
C41 Ru2 Si1 C7 78.06(11)
C40 Ru2 Si1 C7 75.90(14)
P2 Ru2 Si1 C7 -118.10(8)
C42 Ru2 Si1 C7 46.02(10)
C39 Ru2 Si1 C7 13.92(13)
C43 Ru2 Si1 C7 15.01(10)
Pt1 Ru2 Si1 C7 -110.20(8)
C41 Ru2 Si1 Pt1 -171.74(7)
C40 Ru2 Si1 Pt1 -173.90(11)
P2 Ru2 Si1 Pt1 -7.90(2)
C42 Ru2 Si1 Pt1 156.22(7)
C39 Ru2 Si1 Pt1 124.13(9)
C43 Ru2 Si1 Pt1 125.21(6)
P2 Pt1 Si1 C1 -115.62(9)
Ru1 Pt1 Si1 C1 64.49(9)
Ru2 Pt1 Si1 C1 -123.48(9)
P2 Pt1 Si1 C7 122.59(8)
Ru1 Pt1 Si1 C7 -57.29(9)
Ru2 Pt1 Si1 C7 114.73(9)
P2 Pt1 Si1 Ru2 7.86(2)
Ru1 Pt1 Si1 Ru2 -172.027(8)
C7 Si1 C1 C6 -132.87(19)
Ru2 Si1 C1 C6 7.4(2)
Pt1 Si1 C1 C6 100.92(19)
C7 Si1 C1 C2 45.9(2)
Ru2 Si1 C1 C2 -173.88(15)
Pt1 Si1 C1 C2 -80.4(2)
C6 C1 C2 C3 0.1(3)
Si1 C1 C2 C3 -178.63(19)
C1 C2 C3 C4 1.3(4)
C2 C3 C4 C5 -1.5(4)
C3 C4 C5 C6 0.4(4)
C4 C5 C6 C1 1.1(4)
C2 C1 C6 C5 -1.3(3)
Si1 C1 C6 C5 177.44(19)
C1 Si1 C7 C12 12.7(2)
Ru2 Si1 C7 C12 -131.4(2)
Pt1 Si1 C7 C12 140.75(19)
C1 Si1 C7 C8 -172.81(17)
Ru2 Si1 C7 C8 43.2(2)
Pt1 Si1 C7 C8 -44.7(2)
C12 C7 C8 C9 0.3(3)
Si1 C7 C8 C9 -174.78(18)
C7 C8 C9 C10 -0.1(4)
C8 C9 C10 C11 -0.4(4)
C9 C10 C11 C12 0.7(4)
C10 C11 C12 C7 -0.5(4)
C8 C7 C12 C11 0.0(4)
Si1 C7 C12 C11 174.5(2)
C17 P1 C13 C16 -45.9(2)
Ru1 P1 C13 C16 100.23(18)
C17 P1 C13 C15 77.9(2)
Ru1 P1 C13 C15 -136.03(18)
C17 P1 C13 C14 -164.38(16)
Ru1 P1 C13 C14 -18.27(19)
C13 P1 C17 C20 79.74(19)
Ru1 P1 C17 C20 -66.49(19)
C13 P1 C17 C19 -162.42(16)
Ru1 P1 C17 C19 51.35(18)
C13 P1 C17 C18 -45.0(2)
Ru1 P1 C17 C18 168.75(16)
C25 P2 C21 C23 -158.80(15)
Ru2 P2 C21 C23 55.46(17)
Pt1 P2 C21 C23 -36.47(17)
C25 P2 C21 C22 -38.3(2)
Ru2 P2 C21 C22 175.99(14)
Pt1 P2 C21 C22 84.06(18)
C25 P2 C21 C24 84.31(19)
Ru2 P2 C21 C24 -61.43(19)
Pt1 P2 C21 C24 -153.36(15)
C21 P2 C25 C26 -59.36(19)
Ru2 P2 C25 C26 86.15(18)
Pt1 P2 C25 C26 176.66(14)
C21 P2 C25 C27 -178.92(15)
Ru2 P2 C25 C27 -33.40(18)
Pt1 P2 C25 C27 57.11(16)
C21 P2 C25 C28 64.8(2)
Ru2 P2 C25 C28 -149.66(16)
Pt1 P2 C25 C28 -59.1(2)
C31 Ru1 C29 C33 -80.18(14)
C32 Ru1 C29 C33 -37.14(13)
C30 Ru1 C29 C33 -117.54(19)
P1 Ru1 C29 C33 41.47(15)
Pt1 Ru1 C29 C33 178.83(11)
C31 Ru1 C29 C30 37.36(12)
C32 Ru1 C29 C30 80.40(14)
C33 Ru1 C29 C30 117.54(19)
P1 Ru1 C29 C30 159.01(10)
Pt1 Ru1 C29 C30 -63.63(13)
C31 Ru1 C29 C34 158.4(2)
C32 Ru1 C29 C34 -158.5(2)
C33 Ru1 C29 C34 -121.4(3)
C30 Ru1 C29 C34 121.1(3)
P1 Ru1 C29 C34 -79.9(2)
Pt1 Ru1 C29 C34 57.4(2)
C33 C29 C30 C31 2.5(3)
C34 C29 C30 C31 176.0(2)
Ru1 C29 C30 C31 -59.85(15)
C33 C29 C30 C35 -169.0(2)
C34 C29 C30 C35 4.5(4)
Ru1 C29 C30 C35 128.7(2)
C33 C29 C30 Ru1 62.38(16)
C34 C29 C30 Ru1 -124.2(2)
C32 Ru1 C30 C31 37.94(12)
C29 Ru1 C30 C31 117.97(18)
C33 Ru1 C30 C31 80.59(13)
P1 Ru1 C30 C31 69.0(2)
Pt1 Ru1 C30 C31 -114.55(11)
C31 Ru1 C30 C29 -117.97(18)
C32 Ru1 C30 C29 -80.02(14)
C33 Ru1 C30 C29 -37.38(13)
P1 Ru1 C30 C29 -49.0(2)
Pt1 Ru1 C30 C29 127.48(12)
C31 Ru1 C30 C35 120.3(3)
C32 Ru1 C30 C35 158.2(2)
C29 Ru1 C30 C35 -121.8(3)
C33 Ru1 C30 C35 -159.1(2)
P1 Ru1 C30 C35 -170.74(14)
Pt1 Ru1 C30 C35 5.7(2)
C29 C30 C31 C32 -2.1(3)
C35 C30 C31 C32 169.5(2)
Ru1 C30 C31 C32 -62.65(15)
C29 C30 C31 C36 -178.7(2)
C35 C30 C31 C36 -7.1(4)
Ru1 C30 C31 C36 120.7(2)
C29 C30 C31 Ru1 60.59(15)
C35 C30 C31 Ru1 -127.9(2)
C32 Ru1 C31 C30 -117.36(18)
C29 Ru1 C31 C30 -37.41(12)
C33 Ru1 C31 C30 -79.69(13)
P1 Ru1 C31 C30 -151.66(10)
Pt1 Ru1 C31 C30 75.10(12)
C29 Ru1 C31 C32 79.95(14)
C33 Ru1 C31 C32 37.67(13)
C30 Ru1 C31 C32 117.36(18)
P1 Ru1 C31 C32 -34.30(15)
Pt1 Ru1 C31 C32 -167.54(11)
C32 Ru1 C31 C36 121.3(2)
C29 Ru1 C31 C36 -158.8(2)
C33 Ru1 C31 C36 159.0(2)
C30 Ru1 C31 C36 -121.3(2)
P1 Ru1 C31 C36 86.99(19)
Pt1 Ru1 C31 C36 -46.3(2)
C30 C31 C32 C33 0.8(3)
C36 C31 C32 C33 177.4(2)
Ru1 C31 C32 C33 -62.63(16)
C30 C31 C32 C37 -169.2(2)
C36 C31 C32 C37 7.4(4)
Ru1 C31 C32 C37 127.3(2)
C30 C31 C32 Ru1 63.45(15)
C36 C31 C32 Ru1 -120.0(2)
C31 Ru1 C32 C33 117.18(19)
C29 Ru1 C32 C33 36.87(13)
C30 Ru1 C32 C33 79.57(14)
P1 Ru1 C32 C33 -88.71(13)
Pt1 Ru1 C32 C33 139.56(12)
C29 Ru1 C32 C31 -80.31(14)
C33 Ru1 C32 C31 -117.18(19)
C30 Ru1 C32 C31 -37.60(13)
P1 Ru1 C32 C31 154.12(12)
Pt1 Ru1 C32 C31 22.38(19)
C31 Ru1 C32 C37 -121.7(3)
C29 Ru1 C32 C37 158.0(2)
C33 Ru1 C32 C37 121.1(3)
C30 Ru1 C32 C37 -159.3(2)
P1 Ru1 C32 C37 32.4(2)
Pt1 Ru1 C32 C37 -99.3(2)
C30 C29 C33 C32 -2.0(3)
C34 C29 C33 C32 -175.5(2)
Ru1 C29 C33 C32 60.26(16)
C30 C29 C33 C38 168.0(2)
C34 C29 C33 C38 -5.4(4)
Ru1 C29 C33 C38 -129.7(2)
C30 C29 C33 Ru1 -62.30(16)
C34 C29 C33 Ru1 124.3(2)
C31 C32 C33 C29 0.8(3)
C37 C32 C33 C29 171.0(2)
Ru1 C32 C33 C29 -60.72(16)
C31 C32 C33 C38 -169.3(2)
C37 C32 C33 C38 1.0(4)
Ru1 C32 C33 C38 129.3(2)
C31 C32 C33 Ru1 61.48(15)
C37 C32 C33 Ru1 -128.3(2)
C31 Ru1 C33 C29 80.46(14)
C32 Ru1 C33 C29 118.52(19)
C30 Ru1 C33 C29 37.74(13)
P1 Ru1 C33 C29 -146.79(12)
Pt1 Ru1 C33 C29 -2.6(2)
C31 Ru1 C33 C32 -38.06(13)
C29 Ru1 C33 C32 -118.52(19)
C30 Ru1 C33 C32 -80.78(14)
P1 Ru1 C33 C32 94.69(13)
Pt1 Ru1 C33 C32 -121.08(15)
C31 Ru1 C33 C38 -158.6(3)
C32 Ru1 C33 C38 -120.5(3)
C29 Ru1 C33 C38 121.0(3)
C30 Ru1 C33 C38 158.7(3)
P1 Ru1 C33 C38 -25.8(2)
Pt1 Ru1 C33 C38 118.4(2)
C41 Ru2 C39 C43 -78.95(15)
C40 Ru2 C39 C43 -118.6(2)
P2 Ru2 C39 C43 132.44(12)
C42 Ru2 C39 C43 -36.24(14)
Si1 Ru2 C39 C43 1.84(18)
Pt1 Ru2 C39 C43 86.79(15)
C41 Ru2 C39 C40 39.62(15)
P2 Ru2 C39 C40 -108.98(14)
C42 Ru2 C39 C40 82.34(16)
Si1 Ru2 C39 C40 120.42(14)
C43 Ru2 C39 C40 118.6(2)
Pt1 Ru2 C39 C40 -154.63(12)
C41 Ru2 C39 C44 158.5(3)
C40 Ru2 C39 C44 118.9(3)
P2 Ru2 C39 C44 9.9(3)
C42 Ru2 C39 C44 -158.8(3)
Si1 Ru2 C39 C44 -120.7(2)
C43 Ru2 C39 C44 -122.5(3)
Pt1 Ru2 C39 C44 -35.8(3)
C43 C39 C40 C41 -1.5(3)
C44 C39 C40 C41 164.3(2)
Ru2 C39 C40 C41 -64.73(15)
C43 C39 C40 C45 -171.0(2)
C44 C39 C40 C45 -5.2(4)
Ru2 C39 C40 C45 125.8(2)
C43 C39 C40 Ru2 63.19(16)
C44 C39 C40 Ru2 -130.9(2)
P2 Ru2 C40 C41 -161.51(13)
C42 Ru2 C40 C41 37.87(14)
Si1 Ru2 C40 C41 3.4(2)
C39 Ru2 C40 C41 113.9(2)
C43 Ru2 C40 C41 78.70(15)
Pt1 Ru2 C40 C41 -159.27(19)
C41 Ru2 C40 C39 -113.9(2)
P2 Ru2 C40 C39 84.59(14)
C42 Ru2 C40 C39 -76.02(15)
Si1 Ru2 C40 C39 -110.50(15)
C43 Ru2 C40 C39 -35.19(13)
Pt1 Ru2 C40 C39 86.8(3)
C41 Ru2 C40 C45 119.9(3)
P2 Ru2 C40 C45 -41.6(3)
C42 Ru2 C40 C45 157.8(3)
Si1 Ru2 C40 C45 123.3(2)
C39 Ru2 C40 C45 -126.2(3)
C43 Ru2 C40 C45 -161.4(3)
Pt1 Ru2 C40 C45 -39.3(4)
C39 C40 C41 C42 2.1(3)
C45 C40 C41 C42 171.8(2)
Ru2 C40 C41 C42 -66.43(16)
C39 C40 C41 C46 -168.6(2)
C45 C40 C41 C46 1.2(4)
Ru2 C40 C41 C46 122.9(2)
C39 C40 C41 Ru2 68.52(15)
C45 C40 C41 Ru2 -121.7(2)
P2 Ru2 C41 C40 33.4(2)
C42 Ru2 C41 C40 -115.8(2)
Si1 Ru2 C41 C40 -177.93(13)
C39 Ru2 C41 C40 -38.82(14)
C43 Ru2 C41 C40 -78.96(15)
Pt1 Ru2 C41 C40 165.37(14)
C40 Ru2 C41 C42 115.8(2)
P2 Ru2 C41 C42 149.17(12)
Si1 Ru2 C41 C42 -62.16(15)
C39 Ru2 C41 C42 76.96(15)
C43 Ru2 C41 C42 36.81(14)
Pt1 Ru2 C41 C42 -78.9(2)
C40 Ru2 C41 C46 -120.6(3)
P2 Ru2 C41 C46 -87.2(3)
C42 Ru2 C41 C46 123.6(3)
Si1 Ru2 C41 C46 61.5(3)
C39 Ru2 C41 C46 -159.4(3)
C43 Ru2 C41 C46 160.4(3)
Pt1 Ru2 C41 C46 44.8(4)
C40 C41 C42 C43 -1.9(3)
C46 C41 C42 C43 168.7(2)
Ru2 C41 C42 C43 -66.13(16)
C40 C41 C42 C47 -167.3(2)
C46 C41 C42 C47 3.3(4)
Ru2 C41 C42 C47 128.4(2)
C40 C41 C42 Ru2 64.26(16)
C46 C41 C42 Ru2 -125.1(2)
C40 Ru2 C42 C41 -38.57(15)
P2 Ru2 C42 C41 -118.8(2)
Si1 Ru2 C42 C41 122.09(14)
C39 Ru2 C42 C41 -80.99(16)
C43 Ru2 C42 C41 -116.5(2)
Pt1 Ru2 C42 C41 147.96(12)
C41 Ru2 C42 C43 116.5(2)
C40 Ru2 C42 C43 77.88(16)
P2 Ru2 C42 C43 -2.3(3)
Si1 Ru2 C42 C43 -121.46(14)
C39 Ru2 C42 C43 35.47(14)
Pt1 Ru2 C42 C43 -95.58(15)
C41 Ru2 C42 C47 -117.4(3)
C40 Ru2 C42 C47 -156.0(3)
P2 Ru2 C42 C47 123.8(2)
Si1 Ru2 C42 C47 4.7(3)
C39 Ru2 C42 C47 161.6(3)
C43 Ru2 C42 C47 126.1(3)
Pt1 Ru2 C42 C47 30.5(3)
C40 C39 C43 C42 0.4(2)
C44 C39 C43 C42 -165.9(2)
Ru2 C39 C43 C42 58.73(15)
C40 C39 C43 C48 169.9(2)
C44 C39 C43 C48 3.5(3)
Ru2 C39 C43 C48 -131.8(2)
C40 C39 C43 Ru2 -58.33(15)
C44 C39 C43 Ru2 135.3(2)
C41 C42 C43 C39 0.9(2)
C47 C42 C43 C39 166.2(2)
Ru2 C42 C43 C39 -60.18(16)
C41 C42 C43 C48 -168.2(2)
C47 C42 C43 C48 -2.9(4)
Ru2 C42 C43 C48 130.7(2)
C41 C42 C43 Ru2 61.08(15)
C47 C42 C43 Ru2 -133.7(2)
C41 Ru2 C43 C39 80.65(15)
C40 Ru2 C43 C39 37.21(14)
P2 Ru2 C43 C39 -62.06(15)
C42 Ru2 C43 C39 118.8(2)
Si1 Ru2 C43 C39 -178.79(12)
Pt1 Ru2 C43 C39 -125.55(12)
C41 Ru2 C43 C42 -38.18(15)
C40 Ru2 C43 C42 -81.62(16)
P2 Ru2 C43 C42 179.10(12)
Si1 Ru2 C43 C42 62.38(15)
C39 Ru2 C43 C42 -118.8(2)
Pt1 Ru2 C43 C42 115.62(14)
C41 Ru2 C43 C48 -159.9(3)
C40 Ru2 C43 C48 156.6(3)
P2 Ru2 C43 C48 57.4(3)
C42 Ru2 C43 C48 -121.7(3)
Si1 Ru2 C43 C48 -59.3(2)
C39 Ru2 C43 C48 119.4(3)
Pt1 Ru2 C43 C48 -6.1(3)
